data_2220741
loop_
_publ_author_name
'Uta, Kazuya'
'Sato, Yohei'
'Mizuguchi, Jin'

_publ_section_title
;
 Benzyltributylammonium 6-hydroxynaphthalene-2-sulfonate
;
_journal_coeditor_code CI2755
_journal_issue 2
_journal_name_full 'Acta Crystallographica Section E'
_journal_page_first o319
_journal_paper_doi 10.1107/S1600536809001329
_journal_volume 65
_journal_year 2009
_chemical_formula_iupac 'C19 H34 N +, C10 H7 O4 S -'
_chemical_formula_moiety 'C19 H34 N +, C10 H7 O4 S -'
_chemical_formula_sum 'C29 H41 N O4 S'
_chemical_formula_weight 499.70
_chemical_name_systematic
;
Benzyltributylammonium 6-hydroxynaphthalene-2-sulfonate
;
_space_group_IT_number 14
_symmetry_cell_setting monoclinic
_symmetry_space_group_name_Hall '-P 2ybc'
_symmetry_space_group_name_H-M 'P 1 21/c 1'
_cell_angle_alpha 90.0000
_cell_angle_beta 116.2570(11)
_cell_angle_gamma 90.0000
_cell_formula_units_Z 4
_cell_length_a 16.9616(4)
_cell_length_b 10.4422(2)
_cell_length_c 17.6700(4)
_cell_measurement_reflns_used 15945
_cell_measurement_temperature 296.1
_cell_measurement_theta_max 68.2
_cell_measurement_theta_min 3.0
_cell_volume 2806.73(11)
_computing_cell_refinement 'PROCESS-AUTO (Rigaku, 1998)'
_computing_data_collection 'PROCESS-AUTO (Rigaku, 1998)'
_computing_data_reduction
;
CrystalStructure (Rigaku/MSC, 2006)
;
_computing_molecular_graphics 'ORTEPIII (Burnett & Johnson, 1996)'
_computing_publication_material 'CrystalStructure (Rigaku/MSC, 2006)'
_computing_structure_refinement 'SHELXL97 (Sheldrick, 2008)'
_computing_structure_solution 'SIR2004 (Burla <i>et al.</i>,  2003)'
_diffrn_detector_area_resol_mean 10.00
_diffrn_measured_fraction_theta_full 0.992
_diffrn_measured_fraction_theta_max 0.992
_diffrn_measurement_device_type 'Rigaku R-AXIS RAPID'
_diffrn_measurement_method \w
_diffrn_radiation_type 'Cu K\a'
_diffrn_radiation_wavelength 1.54187
_diffrn_reflns_av_R_equivalents 0.032
_diffrn_reflns_limit_h_max 20
_diffrn_reflns_limit_h_min -20
_diffrn_reflns_limit_k_max 12
_diffrn_reflns_limit_k_min -12
_diffrn_reflns_limit_l_max 21
_diffrn_reflns_limit_l_min -21
_diffrn_reflns_number 24483
_diffrn_reflns_theta_full 68.22
_diffrn_reflns_theta_max 68.22
_exptl_absorpt_coefficient_mu 1.282
_exptl_absorpt_correction_T_max 0.954
_exptl_absorpt_correction_T_min 0.720
_exptl_absorpt_correction_type multi-scan
_exptl_absorpt_process_details '(ABSCOR; Higashi, 1995)'
_exptl_crystal_colour colourless
_exptl_crystal_density_diffrn 1.183
_exptl_crystal_density_method 'not measured'
_exptl_crystal_description Plate
_exptl_crystal_F_000 1080.00
_exptl_crystal_size_max 0.50
_exptl_crystal_size_mid 0.25
_exptl_crystal_size_min 0.04
_refine_diff_density_max 0.27
_refine_diff_density_min -0.40
_refine_ls_extinction_method none
_refine_ls_goodness_of_fit_ref 1.100
_refine_ls_hydrogen_treatment constr
_refine_ls_number_parameters 328
_refine_ls_number_reflns 5103
_refine_ls_R_factor_gt 0.0549
_refine_ls_shift/su_max 0.001
_refine_ls_structure_factor_coef Fsqd
_refine_ls_weighting_details 'w = 1/[\s^2^(Fo^2^)+(0.07P)^2^+1.689P] where P=(Fo^2^+2Fc^2^)/3'
_refine_ls_weighting_scheme calc
_refine_ls_wR_factor_ref 0.1913
_reflns_number_gt 2818
_reflns_number_total 5103
_reflns_threshold_expression F^2^>2\s(F^2^)
_cod_data_source_file ci2755.cif
_cod_data_source_block I
_cod_depositor_comments
;
The following automatic conversions were performed:
'_symmetry_cell_setting' value 'Monoclinic' changed to 'monoclinic'
according to '/home/saulius/struct/CIF-dictionaries/cif_core.dic'
dictionary named 'cif_core.dic' version 2.4.1 from 2010-06-29.

Automatic conversion script
Id: cif_fix_enum 1527 2010-12-29 10:47:43Z saulius 

The following automatic conversions were performed:

'_symmetry_cell_setting' value 'Monoclinic' changed to 'monoclinic'
according to /home/saulius/struct/CIF-dictionaries/cif_core.dic
dictionary named 'cif_core.dic' version 2.4.1 from 2010-06-29.

Automatic conversion script
Id: cif_fix_values 1715 2011-07-08 13:25:40Z adriana 
;
_cod_original_sg_symbol_H-M 'P 21/c'
_cod_database_code 2220741
_cod_database_fobs_code 2220741

loop_
_symmetry_equiv_pos_site_id
_symmetry_equiv_pos_as_xyz
1 +X,+Y,+Z
2 -X,1/2+Y,1/2-Z
3 -X,-Y,-Z
4 +X,1/2-Y,1/2+Z

loop_
_atom_site_type_symbol
_atom_site_label
_atom_site_fract_x
_atom_site_fract_y
_atom_site_fract_z
_atom_site_U_iso_or_equiv
_atom_site_adp_type
_atom_site_calc_flag
_atom_site_refinement_flags
_atom_site_occupancy
_atom_site_disorder_assembly
_atom_site_disorder_group
S S1 0.72863(6) -0.06500(8) 0.72643(5) 0.0673(2) Uani d . 1.00 . .
O O1 0.64931(16) -0.0460(2) 0.73670(15) 0.0775(6) Uani d . 1.00 . .
O O2 0.79375(17) -0.1418(2) 0.79490(15) 0.0840(7) Uani d . 1.00 . .
O O3 0.71380(17) -0.1121(2) 0.64457(14) 0.0805(7) Uani d . 1.00 . .
O O4 0.89003(16) 0.6746(2) 0.76763(17) 0.0837(7) Uani d . 1.00 . .
N N1 0.71413(18) 0.5740(2) 0.48646(16) 0.0636(6) Uani d . 1.00 . .
C C1 0.5395(2) 0.3823(4) 0.4426(2) 0.0829(10) Uani d . 1.00 . .
C C2 0.4932(2) 0.2707(5) 0.4115(2) 0.0948(12) Uani d . 1.00 . .
C C3 0.5324(3) 0.1552(5) 0.4400(3) 0.1058(14) Uani d . 1.00 . .
C C4 0.6187(3) 0.1490(4) 0.4993(3) 0.1091(15) Uani d . 1.00 . .
C C5 0.6659(2) 0.2610(4) 0.5289(2) 0.0922(12) Uani d . 1.00 . .
C C6 0.6279(2) 0.3792(3) 0.5014(2) 0.0729(9) Uani d . 1.00 . .
C C7 0.6794(2) 0.4989(3) 0.5397(2) 0.0729(9) Uani d . 1.00 . .
C C8 0.6398(2) 0.6301(3) 0.4083(2) 0.0691(8) Uani d . 1.00 . .
C C9 0.5816(2) 0.7256(3) 0.4246(2) 0.0849(10) Uani d . 1.00 . .
C C10 0.5138(3) 0.7839(4) 0.3429(3) 0.1152(14) Uani d . 1.00 . .
C C11A 0.5529(5) 0.8743(7) 0.3027(4) 0.145(3) Uani d PDU 0.88 A 1
C C11B 0.499(2) 0.774(4) 0.2541(10) 0.120(8) Uani d PDU 0.12 A 2
C C12 0.7657(2) 0.4880(3) 0.4554(2) 0.0701(9) Uani d . 1.00 . .
C C13 0.8520(2) 0.4368(4) 0.5213(2) 0.0877(11) Uani d . 1.00 . .
C C14 0.8937(3) 0.3471(4) 0.4819(3) 0.1095(14) Uani d . 1.00 . .
C C15 0.9840(3) 0.3085(6) 0.5412(4) 0.148(2) Uani d . 1.00 . .
C C16 0.7723(2) 0.6785(3) 0.5429(2) 0.0736(9) Uani d . 1.00 . .
C C17 0.8068(2) 0.7742(3) 0.5005(2) 0.0821(10) Uani d . 1.00 . .
C C18 0.8740(3) 0.8608(4) 0.5651(2) 0.1039(14) Uani d . 1.00 . .
C C19 0.8973(4) 0.9751(5) 0.5287(3) 0.142(2) Uani d . 1.00 . .
C C20 0.7782(2) 0.0872(2) 0.73747(19) 0.0591(7) Uani d . 1.00 . .
C C21 0.8585(2) 0.0989(3) 0.7323(2) 0.0686(8) Uani d . 1.00 . .
C C22 0.8973(2) 0.2154(3) 0.7391(2) 0.0711(9) Uani d . 1.00 . .
C C23 0.8581(2) 0.3286(3) 0.75144(19) 0.0607(7) Uani d . 1.00 . .
C C24 0.8940(2) 0.4517(3) 0.7557(2) 0.0662(8) Uani d . 1.00 . .
C C25 0.8535(2) 0.5573(3) 0.7660(2) 0.0657(8) Uani d . 1.00 . .
C C26 0.7749(2) 0.5462(3) 0.7738(2) 0.0679(8) Uani d . 1.00 . .
C C27 0.7390(2) 0.4290(3) 0.7700(2) 0.0694(8) Uani d . 1.00 . .
C C28 0.7778(2) 0.3164(2) 0.75807(19) 0.0600(7) Uani d . 1.00 . .
C C29 0.7396(2) 0.1939(3) 0.7505(2) 0.0637(8) Uani d . 1.00 . .
H H1 0.5117 0.4606 0.4249 0.107 Uiso c R 1.00 . .
H H2 0.4349 0.2744 0.3713 0.121 Uiso c R 1.00 . .
H H3 0.5001 0.0806 0.4187 0.134 Uiso c R 1.00 . .
H H4 0.6455 0.0700 0.5191 0.138 Uiso c R 1.00 . .
H H4O 0.8599 0.7308 0.7740 0.134 Uiso c R 1.00 . .
H H5 0.7246 0.2558 0.5688 0.117 Uiso c R 1.00 . .
H H7A 0.7295 0.4774 0.5924 0.094 Uiso c R 1.00 . .
H H7B 0.6427 0.5573 0.5532 0.094 Uiso c R 1.00 . .
H H8A 0.6026 0.5591 0.3754 0.092 Uiso c R 1.00 . .
H H8B 0.6643 0.6697 0.3744 0.092 Uiso c R 1.00 . .
H H9A 0.6195 0.7924 0.4617 0.110 Uiso c R 1.00 . .
H H9B 0.5529 0.6833 0.4544 0.110 Uiso c R 1.00 . .
H H10A 0.4837 0.7156 0.3035 0.138 Uiso c PR 0.88 A 1
H H10B 0.4704 0.8296 0.3544 0.138 Uiso c PR 0.88 A 1
H H10C 0.4579 0.7594 0.3413 0.138 Uiso c PR 0.12 A 2
H H10D 0.5190 0.8753 0.3539 0.138 Uiso c PR 0.12 A 2
H H11A 0.5899 0.8275 0.2843 0.217 Uiso c PR 0.88 A 1
H H11B 0.5871 0.9381 0.3430 0.217 Uiso c PR 0.88 A 1
H H11C 0.5066 0.9151 0.2551 0.217 Uiso c PR 0.88 A 1
H H11D 0.4736 0.6916 0.2320 0.180 Uiso c PR 0.12 A 2
H H11E 0.5535 0.7830 0.2511 0.180 Uiso c PR 0.12 A 2
H H11F 0.4590 0.8400 0.2214 0.180 Uiso c PR 0.12 A 2
H H12A 0.7296 0.4148 0.4277 0.090 Uiso c R 1.00 . .
H H12B 0.7775 0.5346 0.4148 0.090 Uiso c R 1.00 . .
H H13A 0.8416 0.3936 0.5644 0.112 Uiso c R 1.00 . .
H H13B 0.8904 0.5097 0.5475 0.112 Uiso c R 1.00 . .
H H14A 0.8585 0.2700 0.4617 0.144 Uiso c R 1.00 . .
H H14B 0.8968 0.3876 0.4337 0.144 Uiso c R 1.00 . .
H H15A 1.0082 0.2512 0.5147 0.233 Uiso c R 1.00 . .
H H15B 0.9832 0.2656 0.5898 0.233 Uiso c R 1.00 . .
H H15C 1.0206 0.3832 0.5609 0.233 Uiso c R 1.00 . .
H H16A 0.8213 0.6398 0.5893 0.096 Uiso c R 1.00 . .
H H16B 0.7382 0.7251 0.5667 0.096 Uiso c R 1.00 . .
H H17A 0.8322 0.7307 0.4688 0.104 Uiso c R 1.00 . .
H H17B 0.7582 0.8275 0.4611 0.104 Uiso c R 1.00 . .
H H18A 0.8514 0.8896 0.6034 0.128 Uiso c R 1.00 . .
H H18B 0.9261 0.8096 0.5965 0.128 Uiso c R 1.00 . .
H H19A 0.9420 1.0211 0.5738 0.226 Uiso c R 1.00 . .
H H19B 0.8478 1.0235 0.4979 0.226 Uiso c R 1.00 . .
H H19C 0.9225 0.9420 0.4920 0.226 Uiso c R 1.00 . .
H H21 0.8853 0.0268 0.7241 0.087 Uiso c R 1.00 . .
H H22 0.9508 0.2212 0.7367 0.091 Uiso c R 1.00 . .
H H24 0.9464 0.4604 0.7511 0.085 Uiso c R 1.00 . .
H H26 0.7479 0.6192 0.7816 0.089 Uiso c R 1.00 . .
H H27 0.6870 0.4229 0.7760 0.089 Uiso c R 1.00 . .
H H29 0.6873 0.1859 0.7549 0.083 Uiso c R 1.00 . .

loop_
_atom_site_aniso_label
_atom_site_aniso_U_11
_atom_site_aniso_U_22
_atom_site_aniso_U_33
_atom_site_aniso_U_12
_atom_site_aniso_U_13
_atom_site_aniso_U_23
S1 0.0846(6) 0.0493(4) 0.0677(5) -0.0029(4) 0.0336(4) -0.0039(3)
O1 0.0811(15) 0.0723(15) 0.0930(17) -0.0088(12) 0.0512(13) -0.0066(12)
O2 0.1071(18) 0.0523(13) 0.0804(16) 0.0101(13) 0.0304(14) 0.0063(11)
O3 0.1080(18) 0.0711(15) 0.0679(14) -0.0156(13) 0.0438(13) -0.0229(12)
O4 0.0858(16) 0.0560(14) 0.1050(19) -0.0103(12) 0.0383(14) -0.0062(13)
N1 0.0717(16) 0.0652(17) 0.0576(15) -0.0036(13) 0.0320(13) -0.0055(13)
C1 0.081(2) 0.090(2) 0.080(2) -0.012(2) 0.038(2) -0.003(2)
C2 0.091(2) 0.104(3) 0.087(2) -0.029(2) 0.036(2) -0.012(2)
C3 0.127(4) 0.093(3) 0.095(3) -0.036(3) 0.047(3) -0.016(2)
C4 0.135(4) 0.074(2) 0.102(3) -0.013(2) 0.037(3) 0.005(2)
C5 0.104(3) 0.079(2) 0.080(2) -0.011(2) 0.029(2) 0.003(2)
C6 0.089(2) 0.071(2) 0.0592(19) -0.013(2) 0.0332(18) -0.0043(17)
C7 0.084(2) 0.078(2) 0.062(2) -0.0089(19) 0.0364(18) -0.0029(17)
C8 0.073(2) 0.073(2) 0.0627(19) 0.0024(17) 0.0304(17) 0.0008(16)
C9 0.086(2) 0.085(2) 0.094(2) 0.009(2) 0.048(2) 0.002(2)
C10 0.097(3) 0.115(3) 0.115(3) 0.029(2) 0.030(2) -0.003(2)
C11A 0.181(6) 0.158(6) 0.108(4) 0.075(4) 0.077(4) 0.051(4)
C11B 0.106(16) 0.120(18) 0.102(5) 0.004(16) 0.017(11) 0.009(13)
C12 0.079(2) 0.070(2) 0.066(2) 0.0034(18) 0.0360(18) -0.0059(17)
C13 0.088(2) 0.094(2) 0.076(2) 0.014(2) 0.032(2) -0.001(2)
C14 0.103(3) 0.107(3) 0.105(3) 0.029(2) 0.034(2) -0.003(2)
C15 0.106(3) 0.157(5) 0.168(5) 0.037(3) 0.050(3) 0.019(4)
C16 0.081(2) 0.071(2) 0.070(2) -0.0148(18) 0.0341(18) -0.0136(18)
C17 0.088(2) 0.079(2) 0.084(2) -0.016(2) 0.041(2) -0.015(2)
C18 0.116(3) 0.102(3) 0.102(3) -0.043(2) 0.055(2) -0.025(2)
C19 0.157(4) 0.117(4) 0.144(4) -0.057(3) 0.060(3) -0.012(3)
C20 0.0646(18) 0.0539(18) 0.0538(16) 0.0011(14) 0.0217(14) -0.0009(14)
C21 0.071(2) 0.057(2) 0.080(2) 0.0049(16) 0.0356(18) -0.0071(16)
C22 0.0642(19) 0.062(2) 0.084(2) 0.0008(16) 0.0307(18) -0.0062(17)
C23 0.0586(17) 0.0566(19) 0.0607(18) 0.0021(15) 0.0208(14) -0.0031(14)
C24 0.0625(19) 0.057(2) 0.073(2) -0.0037(15) 0.0250(16) -0.0088(16)
C25 0.072(2) 0.0512(19) 0.0646(19) -0.0051(16) 0.0217(16) -0.0048(15)
C26 0.078(2) 0.0503(19) 0.078(2) 0.0024(16) 0.0371(18) -0.0069(16)
C27 0.074(2) 0.0540(19) 0.085(2) 0.0023(16) 0.0389(18) -0.0032(17)
C28 0.0641(18) 0.0514(18) 0.0622(18) 0.0035(14) 0.0259(15) -0.0006(14)
C29 0.0685(19) 0.0508(18) 0.073(2) 0.0033(15) 0.0320(16) 0.0022(15)

loop_
_atom_type_symbol
_atom_type_description
_atom_type_scat_dispersion_real
_atom_type_scat_dispersion_imag
_atom_type_scat_source
C C 0.018 0.009
;
International Tables for Crystallography
(1992, Vol. C, Tables 4.2.6.8 and 6.1.1.4)
;
H H 0.000 0.000
;
International Tables for Crystallography
(1992, Vol. C, Table 6.1.1.4)
;
N N 0.031 0.018
;
International Tables for Crystallography
(1992, Vol. C, Tables 4.2.6.8 and 6.1.1.4)
;
O O 0.049 0.032
;
International Tables for Crystallography
(1992, Vol. C, Tables 4.2.6.8 and 6.1.1.4)
;
S S 0.333 0.557
;
International Tables for Crystallography
(1992, Vol. C, Tables 4.2.6.8 and 6.1.1.4)
;

loop_
_geom_angle_atom_site_label_1
_geom_angle_atom_site_label_2
_geom_angle_atom_site_label_3
_geom_angle_site_symmetry_1
_geom_angle_site_symmetry_2
_geom_angle_site_symmetry_3
_geom_angle
_geom_angle_publ_flag
O1 S1 O2 . . . 111.98(17) ?
O1 S1 O3 . . . 114.40(15) ?
O1 S1 C20 . . . 106.62(16) ?
O2 S1 O3 . . . 112.04(15) ?
O2 S1 C20 . . . 104.67(13) ?
O3 S1 C20 . . . 106.32(17) ?
C7 N1 C8 . . . 111.5(2) ?
C7 N1 C12 . . . 111.1(2) ?
C7 N1 C16 . . . 106.3(2) ?
C8 N1 C12 . . . 106.2(2) ?
C8 N1 C16 . . . 111.0(2) ?
C12 N1 C16 . . . 110.7(2) ?
C2 C1 C6 . . . 120.8(3) ?
C1 C2 C3 . . . 120.3(3) ?
C2 C3 C4 . . . 120.3(4) ?
C3 C4 C5 . . . 119.4(4) ?
C4 C5 C6 . . . 121.5(3) ?
C1 C6 C5 . . . 117.6(3) ?
C1 C6 C7 . . . 122.3(3) ?
C5 C6 C7 . . . 119.9(2) ?
N1 C7 C6 . . . 117.0(3) ?
N1 C8 C9 . . . 115.4(3) ?
C8 C9 C10 . . . 111.4(3) ?
C9 C10 C11A . . . 113.3(4) ?
C9 C10 C11B . . . 133.1(18) ?
N1 C12 C13 . . . 116.7(3) ?
C12 C13 C14 . . . 110.8(3) ?
C13 C14 C15 . . . 113.0(4) ?
N1 C16 C17 . . . 115.6(3) ?
C16 C17 C18 . . . 110.5(3) ?
C17 C18 C19 . . . 114.2(3) ?
S1 C20 C21 . . . 119.8(2) ?
S1 C20 C29 . . . 120.9(2) ?
C21 C20 C29 . . . 119.4(3) ?
C20 C21 C22 . . . 120.9(3) ?
C21 C22 C23 . . . 121.1(3) ?
C22 C23 C24 . . . 123.1(3) ?
C22 C23 C28 . . . 117.9(3) ?
C24 C23 C28 . . . 119.0(3) ?
C23 C24 C25 . . . 121.0(3) ?
O4 C25 C24 . . . 118.7(3) ?
O4 C25 C26 . . . 120.9(3) ?
C24 C25 C26 . . . 120.4(3) ?
C25 C26 C27 . . . 119.6(3) ?
C26 C27 C28 . . . 122.2(3) ?
C23 C28 C27 . . . 117.7(3) ?
C23 C28 C29 . . . 119.2(3) ?
C27 C28 C29 . . . 123.1(3) ?
C20 C29 C28 . . . 121.5(3) ?
C25 O4 H4O . . . 109.9 ?
C2 C1 H1 . . . 119.9 ?
C6 C1 H1 . . . 119.3 ?
C1 C2 H2 . . . 119.7 ?
C3 C2 H2 . . . 120.0 ?
C2 C3 H3 . . . 119.3 ?
C4 C3 H3 . . . 120.4 ?
C3 C4 H4 . . . 120.4 ?
C5 C4 H4 . . . 120.2 ?
C4 C5 H5 . . . 118.8 ?
C6 C5 H5 . . . 119.7 ?
N1 C7 H7A . . . 107.2 ?
N1 C7 H7B . . . 107.0 ?
C6 C7 H7A . . . 109.2 ?
C6 C7 H7B . . . 108.9 ?
H7A C7 H7B . . . 107.2 ?
N1 C8 H8A . . . 107.8 ?
N1 C8 H8B . . . 108.6 ?
C9 C8 H8A . . . 107.9 ?
C9 C8 H8B . . . 109.4 ?
H8A C8 H8B . . . 107.4 ?
C8 C9 H9A . . . 107.8 ?
C8 C9 H9B . . . 109.2 ?
C10 C9 H9A . . . 110.3 ?
C10 C9 H9B . . . 110.4 ?
H9A C9 H9B . . . 107.5 ?
C9 C10 H10A . . . 108.9 ?
C9 C10 H10B . . . 108.9 ?
C9 C10 H10C . . . 104.0 ?
C9 C10 H10D . . . 103.9 ?
C11A C10 H10A . . . 108.9 ?
C11A C10 H10B . . . 108.9 ?
C11B C10 H10C . . . 103.9 ?
C11B C10 H10D . . . 103.9 ?
H10A C10 H10B . . . 107.7 ?
H10C C10 H10D . . . 105.4 ?
C10 C11A H11A . . . 109.5 ?
C10 C11A H11B . . . 109.5 ?
C10 C11A H11C . . . 109.5 ?
H11A C11A H11B . . . 109.5 ?
H11A C11A H11C . . . 109.5 ?
H11B C11A H11C . . . 109.5 ?
C10 C11B H11D . . . 109.5 ?
C10 C11B H11E . . . 109.5 ?
C10 C11B H11F . . . 109.5 ?
H11D C11B H11E . . . 109.5 ?
H11D C11B H11F . . . 109.5 ?
H11E C11B H11F . . . 109.5 ?
N1 C12 H12A . . . 108.4 ?
N1 C12 H12B . . . 108.4 ?
C13 C12 H12A . . . 107.0 ?
C13 C12 H12B . . . 107.8 ?
H12A C12 H12B . . . 108.5 ?
C12 C13 H13A . . . 108.7 ?
C12 C13 H13B . . . 107.8 ?
C14 C13 H13A . . . 111.0 ?
C14 C13 H13B . . . 110.5 ?
H13A C13 H13B . . . 107.9 ?
C13 C14 H14A . . . 110.2 ?
C13 C14 H14B . . . 110.5 ?
C15 C14 H14A . . . 108.0 ?
C15 C14 H14B . . . 107.4 ?
H14A C14 H14B . . . 107.4 ?
C14 C15 H15A . . . 111.0 ?
C14 C15 H15B . . . 109.7 ?
C14 C15 H15C . . . 109.6 ?
H15A C15 H15B . . . 108.7 ?
H15A C15 H15C . . . 109.6 ?
H15B C15 H15C . . . 108.2 ?
N1 C16 H16A . . . 109.0 ?
N1 C16 H16B . . . 107.7 ?
C17 C16 H16A . . . 108.8 ?
C17 C16 H16B . . . 108.4 ?
H16A C16 H16B . . . 107.2 ?
C16 C17 H17A . . . 110.4 ?
C16 C17 H17B . . . 109.7 ?
C18 C17 H17A . . . 110.0 ?
C18 C17 H17B . . . 108.2 ?
H17A C17 H17B . . . 107.9 ?
C17 C18 H18A . . . 108.5 ?
C17 C18 H18B . . . 107.1 ?
C19 C18 H18A . . . 108.6 ?
C19 C18 H18B . . . 109.9 ?
H18A C18 H18B . . . 108.4 ?
C18 C19 H19A . . . 107.9 ?
C18 C19 H19B . . . 110.3 ?
C18 C19 H19C . . . 106.2 ?
H19A C19 H19B . . . 113.4 ?
H19A C19 H19C . . . 108.2 ?
H19B C19 H19C . . . 110.6 ?
C20 C21 H21 . . . 119.8 ?
C22 C21 H21 . . . 119.3 ?
C21 C22 H22 . . . 119.8 ?
C23 C22 H22 . . . 119.1 ?
C23 C24 H24 . . . 119.5 ?
C25 C24 H24 . . . 119.5 ?
C25 C26 H26 . . . 119.8 ?
C27 C26 H26 . . . 120.6 ?
C26 C27 H27 . . . 118.8 ?
C28 C27 H27 . . . 119.0 ?
C20 C29 H29 . . . 119.3 ?
C28 C29 H29 . . . 119.2 ?

loop_
_geom_bond_atom_site_label_1
_geom_bond_atom_site_label_2
_geom_bond_site_symmetry_1
_geom_bond_site_symmetry_2
_geom_bond_distance
_geom_bond_publ_flag
S1 O1 . . 1.449(3) ?
S1 O2 . . 1.465(2) ?
S1 O3 . . 1.441(2) ?
S1 C20 . . 1.768(3) ?
O4 C25 . . 1.367(4) ?
N1 C7 . . 1.530(5) ?
N1 C8 . . 1.517(3) ?
N1 C12 . . 1.515(5) ?
N1 C16 . . 1.513(4) ?
C1 C2 . . 1.376(6) ?
C1 C6 . . 1.398(4) ?
C2 C3 . . 1.361(7) ?
C3 C4 . . 1.375(6) ?
C4 C5 . . 1.383(6) ?
C5 C6 . . 1.377(5) ?
C6 C7 . . 1.503(5) ?
C8 C9 . . 1.518(6) ?
C9 C10 . . 1.519(5) ?
C10 C11A . . 1.500(10) ?
C10 C11B . . 1.48(2) ?
C12 C13 . . 1.509(4) ?
C13 C14 . . 1.515(7) ?
C14 C15 . . 1.478(6) ?
C16 C17 . . 1.513(6) ?
C17 C18 . . 1.507(5) ?
C18 C19 . . 1.490(8) ?
C20 C21 . . 1.410(5) ?
C20 C29 . . 1.362(4) ?
C21 C22 . . 1.362(5) ?
C22 C23 . . 1.419(5) ?
C23 C24 . . 1.410(4) ?
C23 C28 . . 1.423(5) ?
C24 C25 . . 1.355(5) ?
C25 C26 . . 1.406(6) ?
C26 C27 . . 1.354(4) ?
C27 C28 . . 1.408(5) ?
C28 C29 . . 1.413(4) ?
O4 H4O . . 0.817 ?
C1 H1 . . 0.926 ?
C2 H2 . . 0.930 ?
C3 H3 . . 0.931 ?
C4 H4 . . 0.931 ?
C5 H5 . . 0.933 ?
C7 H7A . . 0.969 ?
C7 H7B . . 0.972 ?
C8 H8A . . 0.981 ?
C8 H8B . . 0.961 ?
C9 H9A . . 0.978 ?
C9 H9B . . 0.967 ?
C10 H10A . . 0.970 ?
C10 H10B . . 0.970 ?
C10 H10C . . 0.970 ?
C10 H10D . . 0.970 ?
C11A H11A . . 0.960 ?
C11A H11B . . 0.960 ?
C11A H11C . . 0.960 ?
C11B H11D . . 0.960 ?
C11B H11E . . 0.960 ?
C11B H11F . . 0.960 ?
C12 H12A . . 0.966 ?
C12 H12B . . 0.959 ?
C13 H13A . . 0.966 ?
C13 H13B . . 0.975 ?
C14 H14A . . 0.971 ?
C14 H14B . . 0.974 ?
C15 H15A . . 0.957 ?
C15 H15B . . 0.973 ?
C15 H15C . . 0.962 ?
C16 H16A . . 0.960 ?
C16 H16B . . 0.982 ?
C17 H17A . . 0.959 ?
C17 H17B . . 0.983 ?
C18 H18A . . 0.961 ?
C18 H18B . . 0.969 ?
C19 H19A . . 0.952 ?
C19 H19B . . 0.923 ?
C19 H19C . . 0.983 ?
C21 H21 . . 0.924 ?
C22 H22 . . 0.930 ?
C24 H24 . . 0.932 ?
C26 H26 . . 0.930 ?
C27 H27 . . 0.936 ?
C29 H29 . . 0.928 ?

loop_
_geom_contact_atom_site_label_1
_geom_contact_atom_site_label_2
_geom_contact_distance
_geom_contact_site_symmetry_1
_geom_contact_site_symmetry_2
_geom_contact_publ_flag
O2 O4 2.696(3) . 1_545 ?
O4 O2 2.696(3) . 1_565 ?
C2 C11B 2.99(3) . 2_645 ?
C11B C2 2.99(3) . 2_655 ?
S1 H4O 2.925 . 1_545 ?
O1 H2 2.993 . 3_656 ?
O1 H3 2.817 . 3_656 ?
O1 H8A 2.893 . 4_555 ?
O1 H8B 2.665 . 4_555 ?
O1 H10B 2.989 . 3_666 ?
O1 H12B 2.930 . 4_555 ?
O2 H4O 1.880 . 1_545 ?
O2 H12B 2.516 . 4_555 ?
O2 H17A 2.992 . 4_555 ?
O2 H26 2.593 . 1_545 ?
O3 H2 2.947 . 3_656 ?
O3 H4 2.757 . . ?
O3 H16B 2.336 . 1_545 ?
O3 H18A 2.736 . 1_545 ?
O4 H15B 2.661 . 2_756 ?
O4 H16A 2.859 . . ?
O4 H22 2.777 . 2_756 ?
C1 H9B 2.961 . 3_666 ?
C1 H11F 2.942 . 2_645 ?
C2 H9B 2.846 . 3_666 ?
C2 H11D 2.949 . 2_645 ?
C2 H11E 2.624 . 2_645 ?
C2 H11F 2.895 . 2_645 ?
C11B H2 2.896 . 2_655 ?
C25 H7A 2.970 . . ?
H2 O1 2.993 . 3_656 ?
H2 O3 2.947 . 3_656 ?
H2 C11B 2.896 . 2_645 ?
H3 O1 2.817 . 3_656 ?
H4 O3 2.757 . . ?
H4O S1 2.925 . 1_565 ?
H4O O2 1.880 . 1_565 ?
H7A C25 2.970 . . ?
H8A O1 2.893 . 4_554 ?
H8B O1 2.665 . 4_554 ?
H9B C1 2.961 . 3_666 ?
H9B C2 2.846 . 3_666 ?
H10B O1 2.989 . 3_666 ?
H11D C2 2.949 . 2_655 ?
H11E C2 2.624 . 2_655 ?
H11F C1 2.942 . 2_655 ?
H11F C2 2.895 . 2_655 ?
H12B O1 2.930 . 4_554 ?
H12B O2 2.516 . 4_554 ?
H15B O4 2.661 . 2_746 ?
H16A O4 2.859 . . ?
H16B O3 2.336 . 1_565 ?
H17A O2 2.992 . 4_554 ?
H18A O3 2.736 . 1_565 ?
H22 O4 2.777 . 2_746 ?
H26 O2 2.593 . 1_565 ?

loop_
_geom_hbond_atom_site_label_D
_geom_hbond_atom_site_label_H
_geom_hbond_atom_site_label_A
_geom_hbond_site_symmetry_D
_geom_hbond_site_symmetry_H
_geom_hbond_site_symmetry_A
_geom_hbond_distance_DH
_geom_hbond_distance_HA
_geom_hbond_distance_DA
_geom_hbond_angle_DHA
_geom_hbond_publ_flag
O4 H4O O2 . . 1_565 0.82 1.88 2.696(3) 177 yes
C12 H12B O2 . . 4_554 0.96 2.52 3.470(4) 173 yes
C16 H16B O3 . . 1_565 0.98 2.34 3.251(4) 155 yes

loop_
_geom_torsion_atom_site_label_1
_geom_torsion_atom_site_label_2
_geom_torsion_atom_site_label_3
_geom_torsion_atom_site_label_4
_geom_torsion_site_symmetry_1
_geom_torsion_site_symmetry_2
_geom_torsion_site_symmetry_3
_geom_torsion_site_symmetry_4
_geom_torsion
_geom_torsion_publ_flag
O1 S1 C20 C21 . . . . 178.7(2) ?
O1 S1 C20 C29 . . . . -1.7(2) ?
O2 S1 C20 C21 . . . . 59.9(3) ?
O2 S1 C20 C29 . . . . -120.5(2) ?
O3 S1 C20 C21 . . . . -58.9(2) ?
O3 S1 C20 C29 . . . . 120.8(2) ?
C7 N1 C8 C9 . . . . 61.7(3) ?
C8 N1 C7 C6 . . . . 65.9(3) ?
C7 N1 C12 C13 . . . . -68.0(3) ?
C12 N1 C7 C6 . . . . -52.5(3) ?
C7 N1 C16 C17 . . . . -173.9(3) ?
C16 N1 C7 C6 . . . . -173.0(2) ?
C8 N1 C12 C13 . . . . 170.5(3) ?
C12 N1 C8 C9 . . . . -177.1(3) ?
C8 N1 C16 C17 . . . . -52.4(4) ?
C16 N1 C8 C9 . . . . -56.6(4) ?
C12 N1 C16 C17 . . . . 65.3(3) ?
C16 N1 C12 C13 . . . . 49.8(4) ?
C2 C1 C6 C5 . . . . -2.0(7) ?
C2 C1 C6 C7 . . . . -177.1(4) ?
C6 C1 C2 C3 . . . . 2.3(8) ?
C1 C2 C3 C4 . . . . -0.7(9) ?
C2 C3 C4 C5 . . . . -1.0(9) ?
C3 C4 C5 C6 . . . . 1.2(9) ?
C4 C5 C6 C1 . . . . 0.3(7) ?
C4 C5 C6 C7 . . . . 175.5(5) ?
C1 C6 C7 N1 . . . . -79.8(5) ?
C5 C6 C7 N1 . . . . 105.2(4) ?
N1 C8 C9 C10 . . . . 175.5(3) ?
C8 C9 C10 C11A . . . . -70.7(5) ?
C8 C9 C10 C11B . . . . -6(2) ?
N1 C12 C13 C14 . . . . 177.0(3) ?
C12 C13 C14 C15 . . . . 171.9(4) ?
N1 C16 C17 C18 . . . . -171.6(3) ?
C16 C17 C18 C19 . . . . -167.4(4) ?
S1 C20 C21 C22 . . . . 178.9(2) ?
S1 C20 C29 C28 . . . . -178.9(2) ?
C21 C20 C29 C28 . . . . 0.7(4) ?
C29 C20 C21 C22 . . . . -0.8(4) ?
C20 C21 C22 C23 . . . . -0.2(4) ?
C21 C22 C23 C24 . . . . -177.5(3) ?
C21 C22 C23 C28 . . . . 1.3(4) ?
C22 C23 C24 C25 . . . . 178.8(3) ?
C22 C23 C28 C27 . . . . -179.8(2) ?
C22 C23 C28 C29 . . . . -1.3(4) ?
C24 C23 C28 C27 . . . . -1.1(4) ?
C24 C23 C28 C29 . . . . 177.5(2) ?
C28 C23 C24 C25 . . . . 0.1(3) ?
C23 C24 C25 O4 . . . . -178.4(2) ?
C23 C24 C25 C26 . . . . 0.8(4) ?
O4 C25 C26 C27 . . . . 178.5(3) ?
C24 C25 C26 C27 . . . . -0.8(4) ?
C25 C26 C27 C28 . . . . -0.2(4) ?
C26 C27 C28 C23 . . . . 1.1(4) ?
C26 C27 C28 C29 . . . . -177.4(3) ?
C23 C28 C29 C20 . . . . 0.3(4) ?
C27 C28 C29 C20 . . . . 178.8(3) ?
